data_7048418
loop_
_publ_author_name
'John, Alexandra'
'Kirschner, Sven'
'Fengel, Melina K.'
'Bolte, Michael'
'Lerner, Hans-Wolfram'
'Wagner, Matthias'

_publ_section_title
;
 Simultaneous expansion of 9,10 boron-doped anthracene in longitudinal and
 lateral directions.
;
_journal_issue 5
_journal_name_full 'Dalton transactions (Cambridge, England : 2003)'
_journal_page_first 1871
_journal_page_last 1877
_journal_paper_doi 10.1039/c8dt04820g
_journal_volume 48
_journal_year 2019
_chemical_formula_moiety 'C28 H39 B O2'
_chemical_formula_sum 'C28 H39 B O2'
_chemical_formula_weight 418.40
_space_group_crystal_system triclinic
_space_group_IT_number 2
_space_group_name_Hall '-P 1'
_space_group_name_H-M_alt 'P -1'
_symmetry_space_group_name_Hall '-P 1'
_symmetry_space_group_name_H-M 'P -1'
_atom_sites_solution_hydrogens geom
_audit_block_doi 10.5517/ccdc.csd.cc216r56
_audit_creation_method SHELXL-2014/6
_audit_update_record
;
2018-12-05 deposited with the CCDC.
2018-12-20 downloaded from the CCDC.
;
_cell_angle_alpha 107.075(6)
_cell_angle_beta 94.331(6)
_cell_angle_gamma 101.872(6)
_cell_formula_units_Z 2
_cell_length_a 6.1626(5)
_cell_length_b 12.0463(10)
_cell_length_c 18.6987(15)
_cell_measurement_reflns_used 16019
_cell_measurement_temperature 173(2)
_cell_measurement_theta_max 26.8
_cell_measurement_theta_min 3.4
_cell_volume 1284.78(19)
_computing_cell_refinement 'X-Area (Stoe & Cie, 2001)'
_computing_data_collection 'X-Area (Stoe & Cie, 2001)'
_computing_data_reduction 'X-Area (Stoe & Cie, 2001)'
_computing_molecular_graphics 'XP in SHELXTL-Plus (Sheldrick, 2008)'
_computing_publication_material SHELXL97
_computing_structure_refinement 'SHELXL-2014/6 (Sheldrick, 2014)'
_computing_structure_solution 'SHELXS (Sheldrick, 2008)'
_diffrn_ambient_temperature 173(2)
_diffrn_measured_fraction_theta_full 0.995
_diffrn_measured_fraction_theta_max 0.988
_diffrn_measurement_device_type 'STOE IPDS II two-circle-diffractometer'
_diffrn_measurement_method \w
_diffrn_radiation_type MoK\a
_diffrn_radiation_wavelength 0.71073
_diffrn_reflns_av_R_equivalents 0.0714
_diffrn_reflns_av_unetI/netI 0.0502
_diffrn_reflns_Laue_measured_fraction_full 0.995
_diffrn_reflns_Laue_measured_fraction_max 0.988
_diffrn_reflns_limit_h_max 6
_diffrn_reflns_limit_h_min -7
_diffrn_reflns_limit_k_max 15
_diffrn_reflns_limit_k_min -14
_diffrn_reflns_limit_l_max 23
_diffrn_reflns_limit_l_min -23
_diffrn_reflns_number 17245
_diffrn_reflns_point_group_measured_fraction_full 0.995
_diffrn_reflns_point_group_measured_fraction_max 0.988
_diffrn_reflns_theta_full 25.000
_diffrn_reflns_theta_max 26.418
_diffrn_reflns_theta_min 3.358
_diffrn_source 'Genix 3D I\mS microfocus X-ray source'
_exptl_absorpt_coefficient_mu 0.065
_exptl_absorpt_correction_type multi-scan
_exptl_absorpt_process_details 'X-Area (Stoe & Cie, 2001)'
_exptl_crystal_colour colourless
_exptl_crystal_density_diffrn 1.082
_exptl_crystal_description needle
_exptl_crystal_F_000 456
_exptl_crystal_size_max 0.430
_exptl_crystal_size_mid 0.120
_exptl_crystal_size_min 0.090
_exptl_transmission_factor_max 1.000
_exptl_transmission_factor_min 0.327
_refine_diff_density_max 0.252
_refine_diff_density_min -0.180
_refine_diff_density_rms 0.038
_refine_ls_extinction_method none
_refine_ls_goodness_of_fit_ref 1.064
_refine_ls_hydrogen_treatment constr
_refine_ls_matrix_type full
_refine_ls_number_parameters 280
_refine_ls_number_reflns 5224
_refine_ls_number_restraints 0
_refine_ls_restrained_S_all 1.064
_refine_ls_R_factor_all 0.0645
_refine_ls_R_factor_gt 0.0485
_refine_ls_shift/su_max 0.000
_refine_ls_shift/su_mean 0.000
_refine_ls_structure_factor_coef Fsqd
_refine_ls_weighting_details 'w=1/[\s^2^(Fo^2^)+(0.0629P)^2^+0.1884P] where P=(Fo^2^+2Fc^2^)/3'
_refine_ls_weighting_scheme calc
_refine_ls_wR_factor_gt 0.1264
_refine_ls_wR_factor_ref 0.1328
_reflns_Friedel_coverage 0.000
_reflns_number_gt 4066
_reflns_number_total 5224
_reflns_threshold_expression 'I > 2\s(I)'
_cod_data_source_file c8dt04820g2.cif
_cod_data_source_block wa2050
_cod_depositor_comments 'Adding full bibliography for 7048415--7048428.cif.'
_cod_original_cell_volume 1284.77(19)
_cod_database_code 7048418
_shelx_space_group_comment
; 
The symmetry employed for this shelxl refinement is uniquely defined 
by the following loop, which should always be used as a source of 
symmetry information in preference to the above space-group names. 
They are only intended as comments. 
;
_shelx_estimated_absorpt_t_min 0.973
_shelx_estimated_absorpt_t_max 0.994
_shelxl_version_number 2014/6

loop_
_space_group_symop_operation_xyz
'x, y, z'
'-x, -y, -z'

loop_
_atom_site_label
_atom_site_type_symbol
_atom_site_fract_x
_atom_site_fract_y
_atom_site_fract_z
_atom_site_U_iso_or_equiv
_atom_site_adp_type
_atom_site_occupancy
_atom_site_site_symmetry_order
_atom_site_calc_flag
_atom_site_refinement_flags_posn
_atom_site_refinement_flags_adp
C1 C 0.6859(2) 0.66699(13) 0.36484(8) 0.0275(3) Uani 1 1 d . .
C2 C 0.5708(3) 0.74328(13) 0.35039(8) 0.0285(3) Uani 1 1 d . .
H2 H 0.6002 0.8184 0.3890 0.034 Uiso 1 1 calc R U
C11 C 0.6574(2) 0.54168(13) 0.31477(8) 0.0266(3) Uani 1 1 d . .
C12 C 0.8287(3) 0.50550(14) 0.27715(9) 0.0334(3) Uani 1 1 d . .
H12 H 0.9683 0.5612 0.2841 0.040 Uiso 1 1 calc R U
C13 C 0.7997(3) 0.38923(14) 0.22951(9) 0.0349(4) Uani 1 1 d . .
H13 H 0.9194 0.3675 0.2038 0.042 Uiso 1 1 calc R U
C14 C 0.5999(3) 0.30383(13) 0.21843(8) 0.0289(3) Uani 1 1 d . .
C15 C 0.4307(3) 0.34074(14) 0.25721(9) 0.0336(3) Uani 1 1 d . .
H15 H 0.2922 0.2846 0.2512 0.040 Uiso 1 1 calc R U
C16 C 0.4573(3) 0.45667(14) 0.30432(9) 0.0329(3) Uani 1 1 d . .
H16 H 0.3373 0.4785 0.3298 0.039 Uiso 1 1 calc R U
C17 C 0.5606(3) 0.17560(14) 0.16446(9) 0.0355(4) Uani 1 1 d . .
C18 C 0.4108(4) 0.16473(19) 0.09232(11) 0.0584(6) Uani 1 1 d . .
H18A H 0.2691 0.1843 0.1053 0.088 Uiso 1 1 calc R U
H18B H 0.4869 0.2202 0.0678 0.088 Uiso 1 1 calc R U
H18C H 0.3807 0.0827 0.0577 0.088 Uiso 1 1 calc R U
C19 C 0.4452(4) 0.08529(16) 0.20072(12) 0.0535(5) Uani 1 1 d . .
H19A H 0.3038 0.1037 0.2151 0.080 Uiso 1 1 calc R U
H19B H 0.4148 0.0045 0.1645 0.080 Uiso 1 1 calc R U
H19C H 0.5430 0.0899 0.2458 0.080 Uiso 1 1 calc R U
C20 C 0.7800(3) 0.14466(17) 0.14274(12) 0.0525(5) Uani 1 1 d . .
H20A H 0.8567 0.2017 0.1193 0.079 Uiso 1 1 calc R U
H20B H 0.8761 0.1489 0.1881 0.079 Uiso 1 1 calc R U
H20C H 0.7479 0.0635 0.1068 0.079 Uiso 1 1 calc R U
C21 C 0.4069(3) 0.73130(13) 0.28527(8) 0.0280(3) Uani 1 1 d . .
C22 C 0.2756(3) 0.81385(14) 0.29320(9) 0.0356(4) Uani 1 1 d . .
H22 H 0.2919 0.8743 0.3406 0.043 Uiso 1 1 calc R U
C23 C 0.1209(3) 0.81089(14) 0.23409(9) 0.0360(4) Uani 1 1 d . .
H23 H 0.0325 0.8682 0.2422 0.043 Uiso 1 1 calc R U
C24 C 0.0939(3) 0.72550(13) 0.16348(8) 0.0286(3) Uani 1 1 d . .
C25 C 0.2258(3) 0.64261(14) 0.15561(8) 0.0340(4) Uani 1 1 d . .
H25 H 0.2109 0.5829 0.1080 0.041 Uiso 1 1 calc R U
C26 C 0.3773(3) 0.64427(14) 0.21454(8) 0.0325(3) Uani 1 1 d . .
H26 H 0.4624 0.5854 0.2068 0.039 Uiso 1 1 calc R U
C27 C -0.0666(3) 0.72227(14) 0.09566(9) 0.0347(4) Uani 1 1 d . .
C28 C -0.2276(3) 0.59823(16) 0.06329(10) 0.0435(4) Uani 1 1 d . .
H28A H -0.1412 0.5373 0.0492 0.065 Uiso 1 1 calc R U
H28B H -0.3194 0.5830 0.1015 0.065 Uiso 1 1 calc R U
H28C H -0.3250 0.5952 0.0185 0.065 Uiso 1 1 calc R U
C29 C 0.0712(3) 0.74639(19) 0.03448(10) 0.0504(5) Uani 1 1 d . .
H29A H 0.1605 0.6868 0.0203 0.076 Uiso 1 1 calc R U
H29B H -0.0300 0.7411 -0.0100 0.076 Uiso 1 1 calc R U
H29C H 0.1712 0.8266 0.0541 0.076 Uiso 1 1 calc R U
C30 C -0.2047(3) 0.81565(17) 0.11721(11) 0.0491(5) Uani 1 1 d . .
H30A H -0.1039 0.8955 0.1380 0.074 Uiso 1 1 calc R U
H30B H -0.3022 0.8118 0.0722 0.074 Uiso 1 1 calc R U
H30C H -0.2966 0.7996 0.1552 0.074 Uiso 1 1 calc R U
B31 B 0.8528(3) 0.71163(14) 0.44003(9) 0.0273(3) Uani 1 1 d . .
O32 O 0.98156(18) 0.64448(9) 0.46205(6) 0.0302(2) Uani 1 1 d . .
C33 C 1.0828(3) 0.70946(13) 0.54070(8) 0.0287(3) Uani 1 1 d . .
C34 C 1.0741(3) 0.84083(13) 0.54701(8) 0.0293(3) Uani 1 1 d . .
O35 O 0.88085(18) 0.82327(9) 0.49114(6) 0.0318(3) Uani 1 1 d . .
C36 C 0.9365(3) 0.65672(16) 0.58973(10) 0.0402(4) Uani 1 1 d . .
H36A H 0.9983 0.6977 0.6431 0.060 Uiso 1 1 calc R U
H36B H 0.7844 0.6669 0.5804 0.060 Uiso 1 1 calc R U
H36C H 0.9322 0.5713 0.5775 0.060 Uiso 1 1 calc R U
C37 C 1.3165(3) 0.68942(15) 0.55213(10) 0.0376(4) Uani 1 1 d . .
H37A H 1.3864 0.7324 0.6045 0.056 Uiso 1 1 calc R U
H37B H 1.3068 0.6037 0.5414 0.056 Uiso 1 1 calc R U
H37C H 1.4073 0.7192 0.5178 0.056 Uiso 1 1 calc R U
C38 C 1.2754(3) 0.90726(15) 0.52178(10) 0.0400(4) Uani 1 1 d . .
H38A H 1.4098 0.9211 0.5578 0.060 Uiso 1 1 calc R U
H38B H 1.2955 0.8594 0.4715 0.060 Uiso 1 1 calc R U
H38C H 1.2509 0.9842 0.5198 0.060 Uiso 1 1 calc R U
C39 C 1.0322(3) 0.91589(16) 0.62285(9) 0.0432(4) Uani 1 1 d . .
H39A H 1.1600 0.9289 0.6614 0.065 Uiso 1 1 calc R U
H39B H 1.0135 0.9932 0.6195 0.065 Uiso 1 1 calc R U
H39C H 0.8960 0.8742 0.6367 0.065 Uiso 1 1 calc R U

loop_
_atom_site_aniso_label
_atom_site_aniso_U_11
_atom_site_aniso_U_22
_atom_site_aniso_U_33
_atom_site_aniso_U_23
_atom_site_aniso_U_13
_atom_site_aniso_U_12
C1 0.0254(8) 0.0296(7) 0.0288(7) 0.0111(6) 0.0042(6) 0.0067(6)
C2 0.0287(8) 0.0299(7) 0.0265(7) 0.0087(6) 0.0016(6) 0.0074(6)
C11 0.0256(8) 0.0294(7) 0.0273(7) 0.0123(6) 0.0007(5) 0.0080(6)
C12 0.0230(8) 0.0322(8) 0.0435(9) 0.0118(7) 0.0043(6) 0.0043(6)
C13 0.0268(8) 0.0369(8) 0.0422(9) 0.0111(7) 0.0089(6) 0.0108(6)
C14 0.0287(8) 0.0319(7) 0.0283(7) 0.0121(6) -0.0002(6) 0.0098(6)
C15 0.0270(8) 0.0308(7) 0.0410(8) 0.0120(6) 0.0056(6) 0.0018(6)
C16 0.0273(8) 0.0348(8) 0.0383(8) 0.0126(6) 0.0104(6) 0.0076(6)
C17 0.0365(9) 0.0330(8) 0.0348(8) 0.0072(6) -0.0018(6) 0.0110(7)
C18 0.0708(15) 0.0567(12) 0.0380(10) 0.0002(8) -0.0150(9) 0.0242(10)
C19 0.0657(14) 0.0309(9) 0.0572(11) 0.0093(8) 0.0067(10) 0.0044(8)
C20 0.0486(12) 0.0379(9) 0.0664(12) 0.0033(8) 0.0087(9) 0.0197(8)
C21 0.0277(8) 0.0307(7) 0.0271(7) 0.0113(6) 0.0024(6) 0.0080(6)
C22 0.0420(10) 0.0336(8) 0.0289(7) 0.0038(6) -0.0037(6) 0.0160(7)
C23 0.0407(10) 0.0338(8) 0.0347(8) 0.0088(6) -0.0018(7) 0.0176(7)
C24 0.0277(8) 0.0307(7) 0.0278(7) 0.0119(6) 0.0008(6) 0.0053(6)
C25 0.0395(9) 0.0366(8) 0.0249(7) 0.0054(6) 0.0021(6) 0.0138(7)
C26 0.0361(9) 0.0370(8) 0.0297(7) 0.0115(6) 0.0067(6) 0.0185(7)
C27 0.0338(9) 0.0396(8) 0.0301(8) 0.0124(6) -0.0039(6) 0.0086(7)
C28 0.0359(10) 0.0467(10) 0.0385(9) 0.0043(7) -0.0046(7) 0.0061(8)
C29 0.0514(12) 0.0655(12) 0.0380(9) 0.0280(9) -0.0025(8) 0.0081(9)
C30 0.0495(12) 0.0486(10) 0.0475(10) 0.0126(8) -0.0147(8) 0.0195(8)
B31 0.0250(9) 0.0282(8) 0.0308(8) 0.0119(6) 0.0046(6) 0.0073(6)
O32 0.0306(6) 0.0301(5) 0.0301(5) 0.0090(4) -0.0016(4) 0.0105(4)
C33 0.0263(8) 0.0340(8) 0.0269(7) 0.0106(6) -0.0005(6) 0.0101(6)
C34 0.0268(8) 0.0332(8) 0.0278(7) 0.0092(6) -0.0015(6) 0.0098(6)
O35 0.0308(6) 0.0314(5) 0.0326(5) 0.0088(4) -0.0050(4) 0.0117(4)
C36 0.0384(10) 0.0473(9) 0.0425(9) 0.0243(8) 0.0063(7) 0.0118(7)
C37 0.0301(9) 0.0435(9) 0.0409(9) 0.0132(7) -0.0019(7) 0.0152(7)
C38 0.0366(10) 0.0349(8) 0.0456(9) 0.0137(7) 0.0017(7) 0.0024(7)
C39 0.0485(11) 0.0464(10) 0.0336(8) 0.0059(7) 0.0022(7) 0.0202(8)

loop_
_atom_type_symbol
_atom_type_description
_atom_type_scat_dispersion_real
_atom_type_scat_dispersion_imag
_atom_type_scat_source
C C 0.0033 0.0016 'International Tables Vol C Tables 4.2.6.8 and 6.1.1.4'
H H 0.0000 0.0000 'International Tables Vol C Tables 4.2.6.8 and 6.1.1.4'
B B 0.0013 0.0007 'International Tables Vol C Tables 4.2.6.8 and 6.1.1.4'
O O 0.0106 0.0060 'International Tables Vol C Tables 4.2.6.8 and 6.1.1.4'

loop_
_geom_angle_atom_site_label_1
_geom_angle_atom_site_label_2
_geom_angle_atom_site_label_3
_geom_angle
C2 C1 C11 123.91(13)
C2 C1 B31 117.62(13)
C11 C1 B31 118.43(13)
C1 C2 C21 131.54(14)
C1 C2 H2 114.2
C21 C2 H2 114.2
C12 C11 C16 117.59(14)
C12 C11 C1 121.43(13)
C16 C11 C1 120.98(14)
C11 C12 C13 121.14(14)
C11 C12 H12 119.4
C13 C12 H12 119.4
C12 C13 C14 121.67(15)
C12 C13 H13 119.2
C14 C13 H13 119.2
C15 C14 C13 116.64(14)
C15 C14 C17 120.47(14)
C13 C14 C17 122.86(14)
C16 C15 C14 122.13(14)
C16 C15 H15 118.9
C14 C15 H15 118.9
C15 C16 C11 120.82(15)
C15 C16 H16 119.6
C11 C16 H16 119.6
C20 C17 C19 108.22(16)
C20 C17 C18 108.42(16)
C19 C17 C18 109.23(16)
C20 C17 C14 111.77(14)
C19 C17 C14 110.76(14)
C18 C17 C14 108.38(13)
C17 C18 H18A 109.5
C17 C18 H18B 109.5
H18A C18 H18B 109.5
C17 C18 H18C 109.5
H18A C18 H18C 109.5
H18B C18 H18C 109.5
C17 C19 H19A 109.5
C17 C19 H19B 109.5
H19A C19 H19B 109.5
C17 C19 H19C 109.5
H19A C19 H19C 109.5
H19B C19 H19C 109.5
C17 C20 H20A 109.5
C17 C20 H20B 109.5
H20A C20 H20B 109.5
C17 C20 H20C 109.5
H20A C20 H20C 109.5
H20B C20 H20C 109.5
C22 C21 C26 116.81(13)
C22 C21 C2 118.41(13)
C26 C21 C2 124.75(14)
C21 C22 C23 122.16(14)
C21 C22 H22 118.9
C23 C22 H22 118.9
C24 C23 C22 121.03(15)
C24 C23 H23 119.5
C22 C23 H23 119.5
C23 C24 C25 116.73(13)
C23 C24 C27 122.88(14)
C25 C24 C27 120.37(13)
C26 C25 C24 122.37(13)
C26 C25 H25 118.8
C24 C25 H25 118.8
C25 C26 C21 120.88(14)
C25 C26 H26 119.6
C21 C26 H26 119.6
C30 C27 C28 108.53(15)
C30 C27 C24 112.09(13)
C28 C27 C24 109.66(13)
C30 C27 C29 108.89(15)
C28 C27 C29 108.86(14)
C24 C27 C29 108.76(14)
C27 C28 H28A 109.5
C27 C28 H28B 109.5
H28A C28 H28B 109.5
C27 C28 H28C 109.5
H28A C28 H28C 109.5
H28B C28 H28C 109.5
C27 C29 H29A 109.5
C27 C29 H29B 109.5
H29A C29 H29B 109.5
C27 C29 H29C 109.5
H29A C29 H29C 109.5
H29B C29 H29C 109.5
C27 C30 H30A 109.5
C27 C30 H30B 109.5
H30A C30 H30B 109.5
C27 C30 H30C 109.5
H30A C30 H30C 109.5
H30B C30 H30C 109.5
O32 B31 O35 113.51(13)
O32 B31 C1 124.17(13)
O35 B31 C1 122.31(13)
B31 O32 C33 107.17(11)
O32 C33 C36 106.66(13)
O32 C33 C37 108.55(12)
C36 C33 C37 110.01(13)
O32 C33 C34 101.94(11)
C36 C33 C34 113.80(13)
C37 C33 C34 115.12(13)
O35 C34 C39 107.95(13)
O35 C34 C38 106.57(12)
C39 C34 C38 110.48(14)
O35 C34 C33 102.39(11)
C39 C34 C33 115.61(13)
C38 C34 C33 113.01(13)
B31 O35 C34 106.85(11)
C33 C36 H36A 109.5
C33 C36 H36B 109.5
H36A C36 H36B 109.5
C33 C36 H36C 109.5
H36A C36 H36C 109.5
H36B C36 H36C 109.5
C33 C37 H37A 109.5
C33 C37 H37B 109.5
H37A C37 H37B 109.5
C33 C37 H37C 109.5
H37A C37 H37C 109.5
H37B C37 H37C 109.5
C34 C38 H38A 109.5
C34 C38 H38B 109.5
H38A C38 H38B 109.5
C34 C38 H38C 109.5
H38A C38 H38C 109.5
H38B C38 H38C 109.5
C34 C39 H39A 109.5
C34 C39 H39B 109.5
H39A C39 H39B 109.5
C34 C39 H39C 109.5
H39A C39 H39C 109.5
H39B C39 H39C 109.5

loop_
_geom_bond_atom_site_label_1
_geom_bond_atom_site_label_2
_geom_bond_distance
C1 C2 1.344(2)
C1 C11 1.491(2)
C1 B31 1.560(2)
C2 C21 1.474(2)
C2 H2 0.9500
C11 C12 1.386(2)
C11 C16 1.391(2)
C12 C13 1.388(2)
C12 H12 0.9500
C13 C14 1.390(2)
C13 H13 0.9500
C14 C15 1.388(2)
C14 C17 1.535(2)
C15 C16 1.384(2)
C15 H15 0.9500
C16 H16 0.9500
C17 C20 1.527(3)
C17 C19 1.529(3)
C17 C18 1.532(2)
C18 H18A 0.9800
C18 H18B 0.9800
C18 H18C 0.9800
C19 H19A 0.9800
C19 H19B 0.9800
C19 H19C 0.9800
C20 H20A 0.9800
C20 H20B 0.9800
C20 H20C 0.9800
C21 C22 1.389(2)
C21 C26 1.397(2)
C22 C23 1.391(2)
C22 H22 0.9500
C23 C24 1.388(2)
C23 H23 0.9500
C24 C25 1.395(2)
C24 C27 1.534(2)
C25 C26 1.382(2)
C25 H25 0.9500
C26 H26 0.9500
C27 C30 1.527(2)
C27 C28 1.534(2)
C27 C29 1.534(3)
C28 H28A 0.9800
C28 H28B 0.9800
C28 H28C 0.9800
C29 H29A 0.9800
C29 H29B 0.9800
C29 H29C 0.9800
C30 H30A 0.9800
C30 H30B 0.9800
C30 H30C 0.9800
B31 O32 1.365(2)
B31 O35 1.3700(19)
O32 C33 1.4660(17)
C33 C36 1.513(2)
C33 C37 1.518(2)
C33 C34 1.564(2)
C34 O35 1.4607(17)
C34 C39 1.514(2)
C34 C38 1.517(2)
C36 H36A 0.9800
C36 H36B 0.9800
C36 H36C 0.9800
C37 H37A 0.9800
C37 H37B 0.9800
C37 H37C 0.9800
C38 H38A 0.9800
C38 H38B 0.9800
C38 H38C 0.9800
C39 H39A 0.9800
C39 H39B 0.9800
C39 H39C 0.9800

loop_
_geom_torsion_atom_site_label_1
_geom_torsion_atom_site_label_2
_geom_torsion_atom_site_label_3
_geom_torsion_atom_site_label_4
_geom_torsion
C11 C1 C2 C21 -3.8(3)
B31 C1 C2 C21 178.43(15)
C2 C1 C11 C12 114.24(18)
B31 C1 C11 C12 -67.99(19)
C2 C1 C11 C16 -65.9(2)
B31 C1 C11 C16 111.88(17)
C16 C11 C12 C13 1.3(2)
C1 C11 C12 C13 -178.80(14)
C11 C12 C13 C14 -1.1(3)
C12 C13 C14 C15 0.2(2)
C12 C13 C14 C17 178.26(15)
C13 C14 C15 C16 0.4(2)
C17 C14 C15 C16 -177.75(14)
C14 C15 C16 C11 -0.1(2)
C12 C11 C16 C15 -0.8(2)
C1 C11 C16 C15 179.35(14)
C15 C14 C17 C20 -166.28(16)
C13 C14 C17 C20 15.7(2)
C15 C14 C17 C19 -45.5(2)
C13 C14 C17 C19 136.47(17)
C15 C14 C17 C18 74.3(2)
C13 C14 C17 C18 -103.71(19)
C1 C2 C21 C22 165.13(17)
C1 C2 C21 C26 -16.8(3)
C26 C21 C22 C23 0.2(2)
C2 C21 C22 C23 178.38(15)
C21 C22 C23 C24 -1.1(3)
C22 C23 C24 C25 1.1(2)
C22 C23 C24 C27 -177.10(15)
C23 C24 C25 C26 -0.2(2)
C27 C24 C25 C26 178.08(15)
C24 C25 C26 C21 -0.8(3)
C22 C21 C26 C25 0.8(2)
C2 C21 C26 C25 -177.33(15)
C23 C24 C27 C30 -5.1(2)
C25 C24 C27 C30 176.74(16)
C23 C24 C27 C28 -125.72(17)
C25 C24 C27 C28 56.1(2)
C23 C24 C27 C29 115.34(18)
C25 C24 C27 C29 -62.8(2)
C2 C1 B31 O32 -179.69(15)
C11 C1 B31 O32 2.4(2)
C2 C1 B31 O35 1.3(2)
C11 C1 B31 O35 -176.62(14)
O35 B31 O32 C33 9.07(17)
C1 B31 O32 C33 -170.03(14)
B31 O32 C33 C36 96.77(14)
B31 O32 C33 C37 -144.73(13)
B31 O32 C33 C34 -22.82(15)
O32 C33 C34 O35 27.91(14)
C36 C33 C34 O35 -86.51(14)
C37 C33 C34 O35 145.19(13)
O32 C33 C34 C39 145.00(13)
C36 C33 C34 C39 30.57(19)
C37 C33 C34 C39 -97.73(17)
O32 C33 C34 C38 -86.32(14)
C36 C33 C34 C38 159.25(14)
C37 C33 C34 C38 30.95(17)
O32 B31 O35 C34 10.35(17)
C1 B31 O35 C34 -170.54(14)
C39 C34 O35 B31 -146.06(14)
C38 C34 O35 B31 95.25(14)
C33 C34 O35 B31 -23.63(15)
